data_2225842
loop_
_publ_author_name
'Brito, Iv\'an'
'Vallejos, Javier'
'Bolte, Michael'
'L\'opez-Rodr\'iguez, Mat\'ias'
'C\'ardenas, Alejandro'

_publ_section_title
;
 Propane-1,3-diyl bis(pyridine-4-carboxylate)
;
_journal_coeditor_code FL2297
_journal_issue 5
_journal_name_full 'Acta Crystallographica Section E'
_journal_page_first o1015
_journal_paper_doi 10.1107/S1600536810011700
_journal_volume 66
_journal_year 2010
_chemical_formula_iupac 'C15 H14 N2 O4'
_chemical_formula_moiety 'C15 H14 N2 O4'
_chemical_formula_sum 'C15 H14 N2 O4'
_chemical_formula_weight 286.28
_chemical_name_systematic
;
Propane-1,3-diyl bis(pyridine-4-carboxylate)
;
_space_group_IT_number 15
_symmetry_cell_setting monoclinic
_symmetry_space_group_name_Hall '-C 2yc'
_symmetry_space_group_name_H-M 'C 1 2/c 1'
_atom_sites_solution_hydrogens geom
_atom_sites_solution_primary direct
_atom_sites_solution_secondary difmap
_audit_creation_method SHELXL-97
_cell_angle_alpha 90.00
_cell_angle_beta 98.118(13)
_cell_angle_gamma 90.00
_cell_formula_units_Z 4
_cell_length_a 23.022(4)
_cell_length_b 4.9336(5)
_cell_length_c 11.9604(18)
_cell_measurement_reflns_used 2383
_cell_measurement_temperature 173(2)
_cell_measurement_theta_max 25.9
_cell_measurement_theta_min 3.5
_cell_volume 1344.9(3)
_computing_cell_refinement 'X-AREA (Stoe & Cie, 2001)'
_computing_data_collection 'X-AREA (Stoe & Cie, 2001)'
_computing_data_reduction 'X-AREA (Stoe & Cie, 2001)'
_computing_molecular_graphics 'XP (Sheldrick, 2008)'
_computing_publication_material 'SHELXL97 (Sheldrick, 2008)'
_computing_structure_refinement 'SHELXL97 (Sheldrick, 2008)'
_computing_structure_solution 'SHELXS97 (Sheldrick, 2008)'
_diffrn_ambient_temperature 173(2)
_diffrn_measured_fraction_theta_full 0.997
_diffrn_measured_fraction_theta_max 0.994
_diffrn_measurement_device_type 'Stoe IPDS II two-circle'
_diffrn_measurement_method \w
_diffrn_radiation_monochromator graphite
_diffrn_radiation_source 'fine-focus sealed tube'
_diffrn_radiation_type MoK\a
_diffrn_radiation_wavelength 0.71073
_diffrn_reflns_av_R_equivalents 0.0699
_diffrn_reflns_av_sigmaI/netI 0.0673
_diffrn_reflns_limit_h_max 28
_diffrn_reflns_limit_h_min -22
_diffrn_reflns_limit_k_max 5
_diffrn_reflns_limit_k_min -5
_diffrn_reflns_limit_l_max 14
_diffrn_reflns_limit_l_min -14
_diffrn_reflns_number 4231
_diffrn_reflns_theta_full 25.00
_diffrn_reflns_theta_max 25.61
_diffrn_reflns_theta_min 3.44
_diffrn_standards_number 0
_exptl_absorpt_coefficient_mu 0.104
_exptl_absorpt_correction_type none
_exptl_crystal_colour colourless
_exptl_crystal_density_diffrn 1.414
_exptl_crystal_density_method 'not measured'
_exptl_crystal_description plate
_exptl_crystal_F_000 600
_exptl_crystal_size_max 0.18
_exptl_crystal_size_mid 0.15
_exptl_crystal_size_min 0.09
_refine_diff_density_max 0.158
_refine_diff_density_min -0.210
_refine_ls_extinction_method none
_refine_ls_goodness_of_fit_ref 0.871
_refine_ls_hydrogen_treatment constr
_refine_ls_matrix_type full
_refine_ls_number_parameters 96
_refine_ls_number_reflns 1251
_refine_ls_number_restraints 0
_refine_ls_restrained_S_all 0.871
_refine_ls_R_factor_all 0.0782
_refine_ls_R_factor_gt 0.0428
_refine_ls_shift/su_max 0.000
_refine_ls_shift/su_mean 0.000
_refine_ls_structure_factor_coef Fsqd
_refine_ls_weighting_details 'calc w=1/[\s^2^(Fo^2^)+(0.0427P)^2^] where P=(Fo^2^+2Fc^2^)/3'
_refine_ls_weighting_scheme calc
_refine_ls_wR_factor_gt 0.0837
_refine_ls_wR_factor_ref 0.0937
_reflns_number_gt 799
_reflns_number_total 1251
_reflns_threshold_expression I>2\s(I)
_cod_data_source_file fl2297.cif
_cod_data_source_block I
_cod_original_sg_symbol_H-M 'C 2/c'
_cod_database_code 2225842
_cod_database_fobs_code 2225842

loop_
_symmetry_equiv_pos_as_xyz
'x, y, z'
'-x, y, -z+1/2'
'x+1/2, y+1/2, z'
'-x+1/2, y+1/2, -z+1/2'
'-x, -y, -z'
'x, -y, z-1/2'
'-x+1/2, -y+1/2, -z'
'x+1/2, -y+1/2, z-1/2'

loop_
_atom_site_type_symbol
_atom_site_label
_atom_site_fract_x
_atom_site_fract_y
_atom_site_fract_z
_atom_site_U_iso_or_equiv
_atom_site_adp_type
_atom_site_calc_flag
_atom_site_refinement_flags
_atom_site_occupancy
_atom_site_disorder_assembly
_atom_site_disorder_group
O O1 0.43077(7) 0.6064(3) 0.47123(12) 0.0356(4) Uani d . 1 . .
C C1 0.41465(9) 0.5769(4) 0.56249(16) 0.0270(5) Uani d . 1 . .
O O2 0.43693(6) 0.7138(3) 0.65570(11) 0.0300(4) Uani d . 1 . .
C C3 0.48573(9) 0.8943(4) 0.64276(16) 0.0287(5) Uani d . 1 . .
H H3A 0.4748 1.0166 0.5775 0.034 Uiso calc R 1 . .
H H3B 0.5204 0.7871 0.6291 0.034 Uiso calc R 1 . .
C C4 0.5000 1.0584(6) 0.7500 0.0292(7) Uani d S 1 . .
H H4 0.4661 1.1769 0.7579 0.035 Uiso d R 1 . .
C C11 0.36822(9) 0.3801(4) 0.58462(16) 0.0276(5) Uani d . 1 . .
C C12 0.34752(9) 0.1948(4) 0.50109(17) 0.0299(5) Uani d . 1 . .
H H12 0.3621 0.1949 0.4307 0.036 Uiso calc R 1 . .
C C13 0.30531(10) 0.0107(4) 0.52223(17) 0.0323(5) Uani d . 1 . .
H H13 0.2921 -0.1177 0.4651 0.039 Uiso calc R 1 . .
N N14 0.28183(8) 0.0018(4) 0.61815(14) 0.0337(5) Uani d . 1 . .
C C15 0.30185(10) 0.1843(5) 0.69753(18) 0.0360(5) Uani d . 1 . .
H H15 0.2857 0.1832 0.7663 0.043 Uiso calc R 1 . .
C C16 0.34464(10) 0.3735(4) 0.68496(17) 0.0326(5) Uani d . 1 . .
H H16 0.3577 0.4971 0.7441 0.039 Uiso calc R 1 . .

loop_
_atom_site_aniso_label
_atom_site_aniso_U_11
_atom_site_aniso_U_22
_atom_site_aniso_U_33
_atom_site_aniso_U_12
_atom_site_aniso_U_13
_atom_site_aniso_U_23
O1 0.0412(9) 0.0404(9) 0.0264(7) -0.0035(8) 0.0090(6) -0.0045(7)
C1 0.0279(11) 0.0268(11) 0.0257(10) 0.0040(9) 0.0018(8) -0.0001(8)
O2 0.0321(8) 0.0326(8) 0.0247(7) -0.0054(7) 0.0021(6) -0.0008(6)
C3 0.0268(11) 0.0321(11) 0.0274(10) -0.0021(9) 0.0045(8) 0.0024(9)
C4 0.0307(16) 0.0280(16) 0.0286(14) 0.000 0.0034(12) 0.000
C11 0.0281(11) 0.0283(11) 0.0256(9) 0.0053(9) 0.0010(8) 0.0019(8)
C12 0.0352(12) 0.0314(11) 0.0227(9) 0.0009(10) 0.0033(8) 0.0007(8)
C13 0.0338(12) 0.0309(11) 0.0308(10) -0.0012(10) -0.0001(9) -0.0029(9)
N14 0.0343(11) 0.0326(10) 0.0338(10) -0.0010(9) 0.0029(8) 0.0013(8)
C15 0.0396(13) 0.0401(13) 0.0294(11) -0.0008(11) 0.0085(9) -0.0004(10)
C16 0.0364(13) 0.0333(12) 0.0280(10) -0.0018(10) 0.0042(9) -0.0050(9)

loop_
_atom_type_symbol
_atom_type_description
_atom_type_scat_dispersion_real
_atom_type_scat_dispersion_imag
_atom_type_scat_source
C C 0.0033 0.0016 'International Tables Vol C Tables 4.2.6.8 and 6.1.1.4'
H H 0.0000 0.0000 'International Tables Vol C Tables 4.2.6.8 and 6.1.1.4'
N N 0.0061 0.0033 'International Tables Vol C Tables 4.2.6.8 and 6.1.1.4'
O O 0.0106 0.0060 'International Tables Vol C Tables 4.2.6.8 and 6.1.1.4'

loop_
_geom_angle_atom_site_label_1
_geom_angle_atom_site_label_2
_geom_angle_atom_site_label_3
_geom_angle_site_symmetry_1
_geom_angle_site_symmetry_3
_geom_angle
_geom_angle_publ_flag
O1 C1 O2 . . 124.0(2) ?
O1 C1 C11 . . 123.76(18) ?
O2 C1 C11 . . 112.26(17) ?
C1 O2 C3 . . 115.39(15) ?
O2 C3 C4 . . 108.35(15) ?
O2 C3 H3A . . 110.0 ?
C4 C3 H3A . . 110.0 ?
O2 C3 H3B . . 110.0 ?
C4 C3 H3B . . 110.0 ?
H3A C3 H3B . . 108.4 ?
C3 C4 C3 2_656 . 115.3(2) ?
C3 C4 H4 2_656 . 108.3 ?
C3 C4 H4 . . 108.5 ?
C16 C11 C12 . . 118.1(2) ?
C16 C11 C1 . . 123.08(18) ?
C12 C11 C1 . . 118.80(18) ?
C13 C12 C11 . . 118.75(19) ?
C13 C12 H12 . . 120.6 ?
C11 C12 H12 . . 120.6 ?
N14 C13 C12 . . 124.04(19) ?
N14 C13 H13 . . 118.0 ?
C12 C13 H13 . . 118.0 ?
C13 N14 C15 . . 116.44(19) ?
N14 C15 C16 . . 123.7(2) ?
N14 C15 H15 . . 118.1 ?
C16 C15 H15 . . 118.1 ?
C15 C16 C11 . . 118.88(19) ?
C15 C16 H16 . . 120.6 ?
C11 C16 H16 . . 120.6 ?

loop_
_geom_bond_atom_site_label_1
_geom_bond_atom_site_label_2
_geom_bond_site_symmetry_2
_geom_bond_distance
_geom_bond_publ_flag
O1 C1 . 1.210(2) ?
C1 O2 . 1.342(2) ?
C1 C11 . 1.495(3) ?
O2 C3 . 1.459(2) ?
C3 C4 . 1.513(2) ?
C3 H3A . 0.9900 ?
C3 H3B . 0.9900 ?
C4 C3 2_656 1.513(2) ?
C4 H4 . 0.9900 ?
C11 C16 . 1.386(3) ?
C11 C12 . 1.388(3) ?
C12 C13 . 1.379(3) ?
C12 H12 . 0.9500 ?
C13 N14 . 1.336(3) ?
C13 H13 . 0.9500 ?
N14 C15 . 1.342(3) ?
C15 C16 . 1.381(3) ?
C15 H15 . 0.9500 ?
C16 H16 . 0.9500 ?

loop_
_geom_hbond_atom_site_label_D
_geom_hbond_atom_site_label_H
_geom_hbond_atom_site_label_A
_geom_hbond_site_symmetry_A
_geom_hbond_distance_DH
_geom_hbond_distance_HA
_geom_hbond_distance_DA
_geom_hbond_angle_DHA
C13 H13 N14 7_546 0.95 2.65 3.505(3) 150.6
C15 H15 N14 4_556 0.95 2.72 3.496(3) 139.3
C3 H3A O1 5_676 0.99 2.98 3.516(3) 115.1
C3 H3B O1 5_666 0.99 2.62 3.521(3) 151.7

loop_
_geom_torsion_atom_site_label_1
_geom_torsion_atom_site_label_2
_geom_torsion_atom_site_label_3
_geom_torsion_atom_site_label_4
_geom_torsion_site_symmetry_1
_geom_torsion_site_symmetry_2
_geom_torsion_site_symmetry_3
_geom_torsion_site_symmetry_4
_geom_torsion
_geom_torsion_publ_flag
O1 C1 O2 C3 . . . . -3.7(3) ?
C11 C1 O2 C3 . . . . 175.34(17) ?
C1 O2 C3 C4 . . . . 172.61(16) ?
O2 C3 C4 C3 . . . 2_656 56.56(11) ?
O1 C1 C11 C16 . . . . -171.1(2) ?
O2 C1 C11 C16 . . . . 9.9(3) ?
O1 C1 C11 C12 . . . . 8.9(3) ?
O2 C1 C11 C12 . . . . -170.21(18) ?
C16 C11 C12 C13 . . . . -1.0(3) ?
C1 C11 C12 C13 . . . . 179.05(19) ?
C11 C12 C13 N14 . . . . 1.4(3) ?
C12 C13 N14 C15 . . . . -0.7(3) ?
C13 N14 C15 C16 . . . . -0.5(3) ?
N14 C15 C16 C11 . . . . 0.8(3) ?
C12 C11 C16 C15 . . . . 0.0(3) ?
C1 C11 C16 C15 . . . . 179.9(2) ?
